data_4078105
loop_
_publ_author_name
'Holtrichter-R\"o\&smann, Thorsten'
'R\"osener, Christian'
'Hellmann, Johannes'
'Uhl, Werner'
'W\"urthwein, Ernst-Ulrich'
'Fr\"ohlich, Roland'
'Wibbeling, Birgit'

_publ_section_title
;
 Generation of Weakly Bound Al--N Lewis Pairs by Hydroalumination of
 Ynamines and the Activation of Small Molecules: Phenylethyne and
 Dicyclohexylcarbodiimide
;
_journal_issue 8
_journal_name_full Organometallics
_journal_page_first 3272
_journal_paper_doi 10.1021/om3001179
_journal_volume 31
_journal_year 2012
_chemical_formula_sum 'C33 H64 Al N3 Si'
_chemical_formula_weight 557.94
_chemical_melting_point 367
_chemical_name_systematic
; 
 ? 
;
_space_group_IT_number 14
_symmetry_cell_setting monoclinic
_symmetry_space_group_name_Hall '-P 2ybc'
_symmetry_space_group_name_H-M 'P 1 21/c 1'
_atom_sites_solution_hydrogens geom
_atom_sites_solution_primary direct
_atom_sites_solution_secondary difmap
_audit_creation_method SHELXL-97
_cell_angle_alpha 90.00
_cell_angle_beta 98.7990(10)
_cell_angle_gamma 90.00
_cell_formula_units_Z 4
_cell_length_a 10.8618(2)
_cell_length_b 16.7278(3)
_cell_length_c 19.8032(3)
_cell_measurement_reflns_used 7590
_cell_measurement_temperature 153(2)
_cell_measurement_theta_max 72.23
_cell_measurement_theta_min 3.48
_cell_volume 3555.78(11)
_computing_structure_refinement 'SHELXL-97 (Sheldrick, 1997)'
_computing_structure_solution 'SHELXS-97 (Sheldrick, 1990)'
_diffrn_ambient_temperature 153(2)
_diffrn_measured_fraction_theta_full 0.964
_diffrn_measured_fraction_theta_max 0.964
_diffrn_measurement_device_type 'CCD area detector'
_diffrn_measurement_method 'omega scans'
_diffrn_radiation_monochromator graphite
_diffrn_radiation_source 'rotating anode'
_diffrn_radiation_type CuK\a
_diffrn_radiation_wavelength 1.54184
_diffrn_reflns_av_R_equivalents 0.0376
_diffrn_reflns_av_sigmaI/netI 0.0348
_diffrn_reflns_limit_h_max 12
_diffrn_reflns_limit_h_min -13
_diffrn_reflns_limit_k_max 19
_diffrn_reflns_limit_k_min -20
_diffrn_reflns_limit_l_max 23
_diffrn_reflns_limit_l_min -24
_diffrn_reflns_number 20983
_diffrn_reflns_theta_full 73.23
_diffrn_reflns_theta_max 73.23
_diffrn_reflns_theta_min 3.49
_exptl_absorpt_coefficient_mu 0.981
_exptl_absorpt_correction_T_max 0.9712
_exptl_absorpt_correction_T_min 0.7916
_exptl_absorpt_correction_type empirical
_exptl_absorpt_process_details SADABS
_exptl_crystal_colour colourless
_exptl_crystal_density_diffrn 1.042
_exptl_crystal_density_method 'not measured'
_exptl_crystal_description plate
_exptl_crystal_F_000 1240
_exptl_crystal_size_max 0.25
_exptl_crystal_size_mid 0.12
_exptl_crystal_size_min 0.03
_refine_diff_density_max 0.381
_refine_diff_density_min -0.234
_refine_diff_density_rms 0.048
_refine_ls_extinction_method none
_refine_ls_goodness_of_fit_ref 1.036
_refine_ls_hydrogen_treatment mixed
_refine_ls_matrix_type full
_refine_ls_number_parameters 384
_refine_ls_number_reflns 6808
_refine_ls_number_restraints 84
_refine_ls_restrained_S_all 1.033
_refine_ls_R_factor_all 0.0516
_refine_ls_R_factor_gt 0.0440
_refine_ls_shift/su_max 0.002
_refine_ls_shift/su_mean 0.000
_refine_ls_structure_factor_coef Fsqd
_refine_ls_weighting_details 'calc w=1/[\s^2^(Fo^2^)+(0.0685P)^2^+1.0499P] where P=(Fo^2^+2Fc^2^)/3'
_refine_ls_weighting_scheme calc
_refine_ls_wR_factor_gt 0.1161
_refine_ls_wR_factor_ref 0.1221
_reflns_number_gt 5832
_reflns_number_total 6808
_reflns_threshold_expression >2sigma(I)
_cod_data_source_file om3001179_si_007.cif
_cod_data_source_block sad1
_cod_original_sg_symbol_H-M P2(1)/c
_cod_database_code 4078105

loop_
_symmetry_equiv_pos_as_xyz
'x, y, z'
'-x, y+1/2, -z+1/2'
'-x, -y, -z'
'x, -y-1/2, z-1/2'

loop_
_atom_site_label
_atom_site_type_symbol
_atom_site_fract_x
_atom_site_fract_y
_atom_site_fract_z
_atom_site_U_iso_or_equiv
_atom_site_adp_type
_atom_site_occupancy
_atom_site_symmetry_multiplicity
_atom_site_calc_flag
_atom_site_refinement_flags
_atom_site_disorder_assembly
_atom_site_disorder_group
Al1 Al 0.73940(4) 0.92465(3) 0.23766(2) 0.02228(12) Uani 1 1 d . A .
N01 N 0.68952(11) 0.82213(8) 0.19774(6) 0.0223(3) Uani 1 1 d . . .
N02 N 0.85490(11) 0.84168(8) 0.27366(6) 0.0222(3) Uani 1 1 d . . .
C01 C 0.79240(13) 0.78755(9) 0.23129(7) 0.0201(3) Uani 1 1 d . . .
C011 C 0.58766(13) 0.77917(9) 0.15678(7) 0.0223(3) Uani 1 1 d . . .
H011 H 0.6030 0.7228 0.1615 0.027 Uiso 1 1 calc R . .
C012 C 0.46620(13) 0.79904(10) 0.18355(8) 0.0269(3) Uani 1 1 d . . .
H01A H 0.4736 0.7837 0.2307 0.032 Uiso 1 1 calc R . .
H01B H 0.4525 0.8557 0.1809 0.032 Uiso 1 1 calc R . .
C013 C 0.35447(15) 0.75624(12) 0.14284(9) 0.0372(4) Uani 1 1 d . . .
H01C H 0.3642 0.6996 0.1490 0.045 Uiso 1 1 calc R . .
H01D H 0.2798 0.7720 0.1597 0.045 Uiso 1 1 calc R . .
C014 C 0.34227(16) 0.77605(13) 0.06715(10) 0.0431(5) Uani 1 1 d . . .
H01E H 0.3223 0.8316 0.0603 0.052 Uiso 1 1 calc R . .
H01F H 0.2756 0.7453 0.0423 0.052 Uiso 1 1 calc R . .
C015 C 0.46321(17) 0.75771(12) 0.03978(8) 0.0375(4) Uani 1 1 d . . .
H01G H 0.4551 0.7737 -0.0072 0.045 Uiso 1 1 calc R . .
H01H H 0.4783 0.7012 0.0420 0.045 Uiso 1 1 calc R . .
C016 C 0.57365(15) 0.80143(10) 0.08093(8) 0.0294(3) Uani 1 1 d . . .
H01I H 0.5615 0.8581 0.0759 0.035 Uiso 1 1 calc R . .
H01J H 0.6486 0.7877 0.0635 0.035 Uiso 1 1 calc R . .
C021 C 0.97316(13) 0.82605(9) 0.31748(7) 0.0240(3) Uani 1 1 d . . .
H021 H 0.9829 0.7692 0.3227 0.029 Uiso 1 1 calc R . .
C022 C 0.96980(16) 0.86224(11) 0.38756(8) 0.0346(4) Uani 1 1 d . . .
H02A H 0.9015 0.8397 0.4067 0.041 Uiso 1 1 calc R . .
H02B H 0.9562 0.9188 0.3830 0.041 Uiso 1 1 calc R . .
C023 C 1.09171(18) 0.84675(14) 0.43606(9) 0.0450(5) Uani 1 1 d . . .
H02C H 1.0883 0.8725 0.4791 0.054 Uiso 1 1 calc R . .
H02D H 1.1014 0.7904 0.4442 0.054 Uiso 1 1 calc R . .
C024 C 1.20295(19) 0.87828(14) 0.40599(12) 0.0548(6) Uani 1 1 d . . .
H02E H 1.1982 0.9355 0.4030 0.066 Uiso 1 1 calc R . .
H02F H 1.2784 0.8645 0.4356 0.066 Uiso 1 1 calc R . .
C025 C 1.20650(16) 0.84359(15) 0.33531(11) 0.0507(6) Uani 1 1 d . . .
H02G H 1.2218 0.7871 0.3391 0.061 Uiso 1 1 calc R . .
H02H H 1.2738 0.8675 0.3162 0.061 Uiso 1 1 calc R . .
C026 C 1.08393(16) 0.85841(14) 0.28753(10) 0.0440(5) Uani 1 1 d . . .
H02I H 1.0733 0.9148 0.2796 0.053 Uiso 1 1 calc R . .
H02J H 1.0873 0.8331 0.2444 0.053 Uiso 1 1 calc R . .
C111 C 0.81544(14) 0.99672(10) 0.17629(8) 0.0273(3) Uani 1 1 d D . .
H11A H 0.8897 1.0188 0.2021 0.033 Uiso 1 1 calc R . .
H11B H 0.8408 0.9646 0.1407 0.033 Uiso 1 1 calc R . .
C112 C 0.73755(14) 1.06653(9) 0.14215(8) 0.0273(3) Uani 1 1 d D . .
H112 H 0.7108 1.0984 0.1775 0.033 Uiso 1 1 calc R . .
C113 C 0.62189(15) 1.03672(11) 0.09555(9) 0.0323(4) Uani 1 1 d D . .
H11C H 0.5750 1.0816 0.0752 0.039 Uiso 1 1 calc R . .
H11D H 0.5713 1.0061 0.1218 0.039 Uiso 1 1 calc R . .
H11E H 0.6465 1.0037 0.0603 0.039 Uiso 1 1 calc R . .
C114 C 0.81300(18) 1.12006(11) 0.10101(10) 0.0402(4) Uani 1 1 d D . .
H11F H 0.8397 1.0895 0.0648 0.048 Uiso 1 1 calc R . .
H11G H 0.8845 1.1404 0.1305 0.048 Uiso 1 1 calc R . .
H11H H 0.7621 1.1638 0.0819 0.048 Uiso 1 1 calc R . .
C121 C 0.63999(17) 0.98531(11) 0.29570(9) 0.0357(4) Uani 1 1 d D . .
H12A H 0.6993 1.0146 0.3273 0.043 Uiso 1 1 calc R A .
H12B H 0.5949 1.0244 0.2662 0.043 Uiso 1 1 calc R . .
C122 C 0.5475(2) 0.95167(15) 0.33757(13) 0.0331(7) Uani 0.726(5) 1 d PDU A -1
H122 H 0.4845 0.9241 0.3069 0.040 Uiso 0.726(5) 1 calc PR A -1
C123 C 0.6081(9) 0.8916(4) 0.3891(5) 0.066(2) Uani 0.726(5) 1 d PDU A -1
H12C H 0.6422 0.8486 0.3658 0.080 Uiso 0.726(5) 1 calc PR A -1
H12D H 0.5469 0.8708 0.4148 0.080 Uiso 0.726(5) 1 calc PR A -1
H12E H 0.6735 0.9171 0.4197 0.080 Uiso 0.726(5) 1 calc PR A -1
C124 C 0.4830(3) 1.0169(2) 0.37348(18) 0.0456(8) Uani 0.726(5) 1 d PDU A -1
H12F H 0.5446 1.0484 0.4016 0.055 Uiso 0.726(5) 1 calc PR A -1
H12G H 0.4285 0.9927 0.4014 0.055 Uiso 0.726(5) 1 calc PR A -1
H12H H 0.4355 1.0507 0.3399 0.055 Uiso 0.726(5) 1 calc PR A -1
C12A C 0.6358(8) 0.9608(4) 0.3713(3) 0.044(2) Uani 0.274(5) 1 d PDU A -2
H12I H 0.7205 0.9597 0.3938 0.053 Uiso 0.274(5) 1 calc PR A -2
C12B C 0.5683(18) 1.0197(6) 0.4101(6) 0.105(6) Uani 0.274(5) 1 d PDU A -2
H12J H 0.6021 1.0722 0.4059 0.126 Uiso 0.274(5) 1 calc PR A -2
H12K H 0.5785 1.0047 0.4574 0.126 Uiso 0.274(5) 1 calc PR A -2
H12L H 0.4813 1.0198 0.3915 0.126 Uiso 0.274(5) 1 calc PR A -2
C12C C 0.585(2) 0.8786(9) 0.3775(13) 0.048(4) Uani 0.274(5) 1 d PDU A -2
H12M H 0.6296 0.8414 0.3533 0.057 Uiso 0.274(5) 1 calc PR A -2
H12N H 0.4982 0.8777 0.3584 0.057 Uiso 0.274(5) 1 calc PR A -2
H12O H 0.5944 0.8637 0.4249 0.057 Uiso 0.274(5) 1 calc PR A -2
C11 C 0.83974(13) 0.70662(9) 0.21834(7) 0.0209(3) Uani 1 1 d . . .
C12 C 0.85088(13) 0.64273(9) 0.26120(7) 0.0222(3) Uani 1 1 d . . .
H12 H 0.8929(16) 0.5968(11) 0.2467(9) 0.023(4) Uiso 1 1 d . . .
N1 N 0.81625(11) 0.62844(8) 0.32360(6) 0.0238(3) Uani 1 1 d . . .
C13 C 0.72512(15) 0.67979(10) 0.34976(8) 0.0266(3) Uani 1 1 d . . .
H13 H 0.7410 0.7335 0.3364 0.032 Uiso 1 1 calc R . .
C131 C 0.59115(15) 0.66022(12) 0.31905(9) 0.0364(4) Uani 1 1 d . . .
H13A H 0.5845 0.6573 0.2702 0.044 Uiso 1 1 calc R . .
H13B H 0.5367 0.7013 0.3312 0.044 Uiso 1 1 calc R . .
H13C H 0.5679 0.6098 0.3364 0.044 Uiso 1 1 calc R . .
C14 C 0.7448(2) 0.67825(11) 0.42782(9) 0.0391(4) Uani 1 1 d . . .
H14A H 0.8209 0.7056 0.4449 0.047 Uiso 1 1 calc R . .
H14B H 0.6777 0.7063 0.4438 0.047 Uiso 1 1 calc R . .
C15 C 0.75092(17) 0.59341(11) 0.45589(8) 0.0353(4) Uani 1 1 d . . .
H15A H 0.7661 0.5947 0.5049 0.042 Uiso 1 1 calc R . .
H15B H 0.6730 0.5667 0.4417 0.042 Uiso 1 1 calc R . .
C16 C 0.85532(16) 0.54853(12) 0.42933(9) 0.0386(4) Uani 1 1 d . . .
H16A H 0.8583 0.4947 0.4464 0.046 Uiso 1 1 calc R . .
H16B H 0.9334 0.5737 0.4463 0.046 Uiso 1 1 calc R . .
C17 C 0.83817(15) 0.54661(10) 0.35114(9) 0.0305(4) Uani 1 1 d . . .
H17 H 0.9160 0.5291 0.3389 0.037 Uiso 1 1 calc R . .
C171 C 0.74022(18) 0.48623(11) 0.32076(10) 0.0397(4) Uani 1 1 d . . .
H17A H 0.7696 0.4331 0.3323 0.048 Uiso 1 1 calc R . .
H17B H 0.7250 0.4920 0.2720 0.048 Uiso 1 1 calc R . .
H17C H 0.6644 0.4955 0.3388 0.048 Uiso 1 1 calc R . .
Si1 Si 0.91094(4) 0.69178(3) 0.13834(2) 0.02511(12) Uani 1 1 d . . .
C101 C 0.95031(16) 0.78991(11) 0.10202(8) 0.0333(4) Uani 1 1 d . . .
H10A H 0.9733 0.7817 0.0576 0.040 Uiso 1 1 calc R . .
H10B H 1.0187 0.8139 0.1316 0.040 Uiso 1 1 calc R . .
H10C H 0.8792 0.8246 0.0982 0.040 Uiso 1 1 calc R . .
C102 C 0.80534(19) 0.63436(12) 0.07206(9) 0.0408(4) Uani 1 1 d . . .
H10D H 0.7865 0.5834 0.0904 0.049 Uiso 1 1 calc R . .
H10E H 0.8457 0.6264 0.0327 0.049 Uiso 1 1 calc R . .
H10F H 0.7296 0.6638 0.0591 0.049 Uiso 1 1 calc R . .
C103 C 1.05764(17) 0.63219(12) 0.15926(10) 0.0416(4) Uani 1 1 d . . .
H10G H 1.0374 0.5784 0.1705 0.050 Uiso 1 1 calc R . .
H10H H 1.1097 0.6559 0.1975 0.050 Uiso 1 1 calc R . .
H10I H 1.1010 0.6316 0.1205 0.050 Uiso 1 1 calc R . .

loop_
_atom_site_aniso_label
_atom_site_aniso_U_11
_atom_site_aniso_U_22
_atom_site_aniso_U_33
_atom_site_aniso_U_23
_atom_site_aniso_U_13
_atom_site_aniso_U_12
Al1 0.0207(2) 0.0249(2) 0.0205(2) 0.00059(18) 0.00082(16) 0.00120(16)
N01 0.0189(6) 0.0252(6) 0.0214(6) 0.0008(5) -0.0012(5) -0.0001(5)
N02 0.0204(6) 0.0255(6) 0.0194(6) 0.0020(5) -0.0017(5) 0.0000(5)
C01 0.0185(6) 0.0275(8) 0.0150(6) 0.0046(6) 0.0044(5) -0.0017(5)
C011 0.0205(7) 0.0251(7) 0.0200(7) 0.0002(6) -0.0012(5) -0.0015(6)
C012 0.0212(7) 0.0331(8) 0.0256(7) 0.0006(7) 0.0010(6) 0.0006(6)
C013 0.0216(8) 0.0441(10) 0.0450(10) -0.0040(9) 0.0019(7) -0.0044(7)
C014 0.0298(9) 0.0543(12) 0.0392(10) -0.0063(9) -0.0142(7) -0.0014(8)
C015 0.0404(9) 0.0450(10) 0.0233(8) -0.0038(8) -0.0073(7) -0.0019(8)
C016 0.0298(8) 0.0360(9) 0.0210(7) 0.0020(7) -0.0006(6) -0.0007(7)
C021 0.0209(7) 0.0275(8) 0.0219(7) 0.0031(6) -0.0024(6) -0.0005(6)
C022 0.0332(9) 0.0411(10) 0.0259(8) -0.0049(8) -0.0064(7) 0.0046(7)
C023 0.0417(10) 0.0569(12) 0.0305(9) -0.0072(9) -0.0131(8) 0.0059(9)
C024 0.0365(10) 0.0515(13) 0.0657(14) 0.0057(11) -0.0263(10) -0.0094(9)
C025 0.0215(8) 0.0758(15) 0.0523(12) 0.0231(11) -0.0025(8) -0.0074(9)
C026 0.0236(8) 0.0709(14) 0.0361(9) 0.0194(10) -0.0005(7) -0.0051(8)
C111 0.0245(7) 0.0276(8) 0.0296(8) 0.0019(7) 0.0038(6) -0.0010(6)
C112 0.0304(8) 0.0256(8) 0.0260(7) -0.0010(7) 0.0047(6) 0.0008(6)
C113 0.0287(8) 0.0355(9) 0.0320(8) -0.0016(7) 0.0021(7) 0.0043(7)
C114 0.0411(10) 0.0347(10) 0.0433(10) 0.0121(8) 0.0019(8) -0.0042(8)
C121 0.0389(9) 0.0355(9) 0.0338(9) 0.0001(8) 0.0096(7) 0.0049(7)
C122 0.0309(14) 0.0346(13) 0.0344(13) -0.0011(11) 0.0075(11) -0.0009(10)
C123 0.083(5) 0.066(4) 0.059(4) 0.028(4) 0.041(4) 0.032(3)
C124 0.0493(17) 0.0459(16) 0.0469(18) -0.0020(15) 0.0243(14) 0.0082(13)
C12A 0.056(5) 0.043(4) 0.037(4) -0.008(3) 0.019(4) -0.001(3)
C12B 0.221(18) 0.046(5) 0.071(8) 0.003(6) 0.095(10) 0.026(8)
C12C 0.054(7) 0.044(5) 0.050(8) -0.007(5) 0.025(6) -0.002(5)
C11 0.0177(6) 0.0279(8) 0.0169(6) 0.0013(6) 0.0022(5) 0.0000(5)
C12 0.0200(7) 0.0268(8) 0.0202(7) 0.0005(6) 0.0039(5) -0.0001(6)
N1 0.0247(6) 0.0266(7) 0.0209(6) 0.0052(5) 0.0059(5) 0.0005(5)
C13 0.0347(8) 0.0258(8) 0.0214(7) 0.0026(6) 0.0111(6) -0.0009(6)
C131 0.0299(8) 0.0461(10) 0.0350(9) 0.0130(8) 0.0109(7) 0.0070(7)
C14 0.0586(11) 0.0392(10) 0.0215(8) -0.0010(7) 0.0125(8) -0.0088(8)
C15 0.0430(10) 0.0448(10) 0.0182(7) 0.0054(7) 0.0046(7) -0.0109(8)
C16 0.0331(9) 0.0497(11) 0.0318(9) 0.0197(8) 0.0012(7) -0.0017(8)
C17 0.0288(8) 0.0315(9) 0.0330(8) 0.0124(7) 0.0103(7) 0.0059(6)
C171 0.0543(11) 0.0266(9) 0.0418(10) 0.0017(8) 0.0181(9) -0.0012(8)
Si1 0.0277(2) 0.0299(2) 0.0190(2) 0.00339(17) 0.00778(16) 0.00329(16)
C101 0.0356(9) 0.0404(10) 0.0249(8) 0.0084(7) 0.0083(7) -0.0007(7)
C102 0.0528(11) 0.0433(11) 0.0273(8) -0.0060(8) 0.0095(8) -0.0047(9)
C103 0.0406(10) 0.0507(11) 0.0378(9) 0.0116(9) 0.0192(8) 0.0157(8)

loop_
_atom_type_symbol
_atom_type_description
_atom_type_scat_dispersion_real
_atom_type_scat_dispersion_imag
_atom_type_scat_source
C C 0.0181 0.0091 'International Tables Vol C Tables 4.2.6.8 and 6.1.1.4'
H H 0.0000 0.0000 'International Tables Vol C Tables 4.2.6.8 and 6.1.1.4'
N N 0.0311 0.0180 'International Tables Vol C Tables 4.2.6.8 and 6.1.1.4'
Al Al 0.2130 0.2455 'International Tables Vol C Tables 4.2.6.8 and 6.1.1.4'
Si Si 0.2541 0.3302 'International Tables Vol C Tables 4.2.6.8 and 6.1.1.4'

loop_
_geom_angle_atom_site_label_1
_geom_angle_atom_site_label_2
_geom_angle_atom_site_label_3
_geom_angle
N01 Al1 N02 68.83(5)
N01 Al1 C121 123.42(7)
N02 Al1 C121 122.44(7)
N01 Al1 C111 114.01(6)
N02 Al1 C111 110.83(6)
C121 Al1 C111 111.17(7)
N01 Al1 C01 34.40(5)
N02 Al1 C01 34.55(5)
C121 Al1 C01 133.37(7)
C111 Al1 C01 115.38(6)
C01 N01 C011 124.56(13)
C01 N01 Al1 91.14(9)
C011 N01 Al1 143.84(10)
C01 N02 C021 124.36(13)
C01 N02 Al1 90.92(9)
C021 N02 Al1 144.15(11)
N01 C01 N02 108.75(13)
N01 C01 C11 126.33(13)
N02 C01 C11 124.50(13)
N01 C01 Al1 54.46(8)
N02 C01 Al1 54.53(8)
C11 C01 Al1 169.76(10)
N01 C011 C012 108.73(12)
N01 C011 C016 112.26(12)
C012 C011 C016 108.96(12)
N01 C011 H011 108.9
C012 C011 H011 108.9
C016 C011 H011 108.9
C013 C012 C011 111.86(13)
C013 C012 H01A 109.2
C011 C012 H01A 109.2
C013 C012 H01B 109.2
C011 C012 H01B 109.2
H01A C012 H01B 107.9
C014 C013 C012 111.12(15)
C014 C013 H01C 109.4
C012 C013 H01C 109.4
C014 C013 H01D 109.4
C012 C013 H01D 109.4
H01C C013 H01D 108.0
C013 C014 C015 110.86(14)
C013 C014 H01E 109.5
C015 C014 H01E 109.5
C013 C014 H01F 109.5
C015 C014 H01F 109.5
H01E C014 H01F 108.1
C014 C015 C016 111.23(14)
C014 C015 H01G 109.4
C016 C015 H01G 109.4
C014 C015 H01H 109.4
C016 C015 H01H 109.4
H01G C015 H01H 108.0
C015 C016 C011 111.00(13)
C015 C016 H01I 109.4
C011 C016 H01I 109.4
C015 C016 H01J 109.4
C011 C016 H01J 109.4
H01I C016 H01J 108.0
N02 C021 C022 109.25(12)
N02 C021 C026 112.42(13)
C022 C021 C026 110.21(15)
N02 C021 H021 108.3
C022 C021 H021 108.3
C026 C021 H021 108.3
C021 C022 C023 111.43(14)
C021 C022 H02A 109.3
C023 C022 H02A 109.3
C021 C022 H02B 109.3
C023 C022 H02B 109.3
H02A C022 H02B 108.0
C024 C023 C022 110.96(16)
C024 C023 H02C 109.4
C022 C023 H02C 109.4
C024 C023 H02D 109.4
C022 C023 H02D 109.4
H02C C023 H02D 108.0
C025 C024 C023 111.19(16)
C025 C024 H02E 109.4
C023 C024 H02E 109.4
C025 C024 H02F 109.4
C023 C024 H02F 109.4
H02E C024 H02F 108.0
C024 C025 C026 111.40(18)
C024 C025 H02G 109.3
C026 C025 H02G 109.3
C024 C025 H02H 109.3
C026 C025 H02H 109.3
H02G C025 H02H 108.0
C021 C026 C025 111.50(14)
C021 C026 H02I 109.3
C025 C026 H02I 109.3
C021 C026 H02J 109.3
C025 C026 H02J 109.3
H02I C026 H02J 108.0
C112 C111 Al1 118.65(10)
C112 C111 H11A 107.7
Al1 C111 H11A 107.7
C112 C111 H11B 107.7
Al1 C111 H11B 107.7
H11A C111 H11B 107.1
C113 C112 C114 109.15(14)
C113 C112 C111 111.41(13)
C114 C112 C111 112.04(13)
C113 C112 H112 108.0
C114 C112 H112 108.0
C111 C112 H112 108.0
C112 C113 H11C 109.5
C112 C113 H11D 109.5
H11C C113 H11D 109.5
C112 C113 H11E 109.5
H11C C113 H11E 109.5
H11D C113 H11E 109.5
C112 C114 H11F 109.5
C112 C114 H11G 109.5
H11F C114 H11G 109.5
C112 C114 H11H 109.5
H11F C114 H11H 109.5
H11G C114 H11H 109.5
C122 C121 C12A 41.7(3)
C122 C121 Al1 126.78(15)
C12A C121 Al1 121.6(3)
C122 C121 H12A 105.6
C12A C121 H12A 67.9
Al1 C121 H12A 105.6
C122 C121 H12B 105.6
C12A C121 H12B 132.5
Al1 C121 H12B 105.6
H12A C121 H12B 106.1
C121 C122 C123 111.3(4)
C121 C122 C124 112.4(2)
C123 C122 C124 110.1(4)
C121 C122 H122 107.6
C123 C122 H122 107.6
C124 C122 H122 107.6
C12C C12A C12B 110.2(12)
C12C C12A C121 112.7(11)
C12B C12A C121 113.9(6)
C12C C12A H12I 106.5
C12B C12A H12I 106.5
C121 C12A H12I 106.5
C12A C12B H12J 109.5
C12A C12B H12K 109.5
H12J C12B H12K 109.5
C12A C12B H12L 109.5
H12J C12B H12L 109.5
H12K C12B H12L 109.5
C12A C12C H12M 109.5
C12A C12C H12N 109.5
H12M C12C H12N 109.5
C12A C12C H12O 109.5
H12M C12C H12O 109.5
H12N C12C H12O 109.5
C12 C11 C01 127.56(13)
C12 C11 Si1 114.40(11)
C01 C11 Si1 117.61(10)
C11 C12 N1 133.79(14)
C11 C12 H12 116.4(10)
N1 C12 H12 109.9(10)
C12 N1 C13 120.78(12)
C12 N1 C17 116.37(13)
C13 N1 C17 119.47(12)
N1 C13 C131 112.87(13)
N1 C13 C14 110.52(14)
C131 C13 C14 112.17(14)
N1 C13 H13 107.0
C131 C13 H13 107.0
C14 C13 H13 107.0
C13 C131 H13A 109.5
C13 C131 H13B 109.5
H13A C131 H13B 109.5
C13 C131 H13C 109.5
H13A C131 H13C 109.5
H13B C131 H13C 109.5
C15 C14 C13 112.13(14)
C15 C14 H14A 109.2
C13 C14 H14A 109.2
C15 C14 H14B 109.2
C13 C14 H14B 109.2
H14A C14 H14B 107.9
C16 C15 C14 109.12(14)
C16 C15 H15A 109.9
C14 C15 H15A 109.9
C16 C15 H15B 109.9
C14 C15 H15B 109.9
H15A C15 H15B 108.3
C15 C16 C17 112.24(14)
C15 C16 H16A 109.2
C17 C16 H16A 109.2
C15 C16 H16B 109.2
C17 C16 H16B 109.2
H16A C16 H16B 107.9
N1 C17 C171 113.89(14)
N1 C17 C16 109.95(14)
C171 C17 C16 112.51(14)
N1 C17 H17 106.7
C171 C17 H17 106.7
C16 C17 H17 106.7
C17 C171 H17A 109.5
C17 C171 H17B 109.5
H17A C171 H17B 109.5
C17 C171 H17C 109.5
H17A C171 H17C 109.5
H17B C171 H17C 109.5
C101 Si1 C102 109.45(8)
C101 Si1 C103 108.42(8)
C102 Si1 C103 106.96(9)
C101 Si1 C11 110.84(7)
C102 Si1 C11 111.80(7)
C103 Si1 C11 109.23(7)
Si1 C101 H10A 109.5
Si1 C101 H10B 109.5
H10A C101 H10B 109.5
Si1 C101 H10C 109.5
H10A C101 H10C 109.5
H10B C101 H10C 109.5
Si1 C102 H10D 109.5
Si1 C102 H10E 109.5
H10D C102 H10E 109.5
Si1 C102 H10F 109.5
H10D C102 H10F 109.5
H10E C102 H10F 109.5
Si1 C103 H10G 109.5
Si1 C103 H10H 109.5
H10G C103 H10H 109.5
Si1 C103 H10I 109.5
H10G C103 H10I 109.5
H10H C103 H10I 109.5

loop_
_geom_bond_atom_site_label_1
_geom_bond_atom_site_label_2
_geom_bond_distance
Al1 N01 1.9309(13)
Al1 N02 1.9325(13)
Al1 C121 1.9740(17)
Al1 C111 1.9798(16)
Al1 C01 2.3725(16)
N01 C01 1.3407(18)
N01 C011 1.4574(18)
N02 C01 1.3456(19)
N02 C021 1.4597(18)
C01 C11 1.484(2)
C011 C012 1.532(2)
C011 C016 1.532(2)
C011 H011 0.9600
C012 C013 1.528(2)
C012 H01A 0.9600
C012 H01B 0.9600
C013 C014 1.521(3)
C013 H01C 0.9600
C013 H01D 0.9600
C014 C015 1.527(3)
C014 H01E 0.9600
C014 H01F 0.9600
C015 C016 1.529(2)
C015 H01G 0.9600
C015 H01H 0.9600
C016 H01I 0.9600
C016 H01J 0.9600
C021 C022 1.520(2)
C021 C026 1.520(2)
C021 H021 0.9600
C022 C023 1.534(2)
C022 H02A 0.9600
C022 H02B 0.9600
C023 C024 1.521(3)
C023 H02C 0.9600
C023 H02D 0.9600
C024 C025 1.521(3)
C024 H02E 0.9600
C024 H02F 0.9600
C025 C026 1.531(2)
C025 H02G 0.9600
C025 H02H 0.9600
C026 H02I 0.9600
C026 H02J 0.9600
C111 C112 1.537(2)
C111 H11A 0.9600
C111 H11B 0.9600
C112 C113 1.524(2)
C112 C114 1.530(2)
C112 H112 0.9600
C113 H11C 0.9599
C113 H11D 0.9599
C113 H11E 0.9599
C114 H11F 0.9599
C114 H11G 0.9599
C114 H11H 0.9599
C121 C122 1.506(3)
C121 C12A 1.560(7)
C121 H12A 0.9600
C121 H12B 0.9600
C122 C123 1.510(8)
C122 C124 1.530(4)
C122 H122 0.9600
C123 H12C 0.9599
C123 H12D 0.9599
C123 H12E 0.9599
C124 H12F 0.9599
C124 H12G 0.9599
C124 H12H 0.9599
C12A C12C 1.495(14)
C12A C12B 1.506(10)
C12A H12I 0.9600
C12B H12J 0.9600
C12B H12K 0.9600
C12B H12L 0.9600
C12C H12M 0.9600
C12C H12N 0.9600
C12C H12O 0.9600
C11 C12 1.359(2)
C11 Si1 1.8826(15)
C12 N1 1.3668(19)
C12 H12 0.959(18)
N1 C13 1.4640(19)
N1 C17 1.479(2)
C13 C131 1.524(2)
C13 C14 1.528(2)
C13 H13 0.9600
C131 H13A 0.9599
C131 H13B 0.9599
C131 H13C 0.9599
C14 C15 1.522(3)
C14 H14A 0.9600
C14 H14B 0.9600
C15 C16 1.519(3)
C15 H15A 0.9600
C15 H15B 0.9600
C16 C17 1.531(2)
C16 H16A 0.9600
C16 H16B 0.9600
C17 C171 1.523(3)
C17 H17 0.9600
C171 H17A 0.9599
C171 H17B 0.9599
C171 H17C 0.9599
Si1 C101 1.8678(17)
Si1 C102 1.8708(19)
Si1 C103 1.8715(18)
C101 H10A 0.9599
C101 H10B 0.9599
C101 H10C 0.9599
C102 H10D 0.9599
C102 H10E 0.9599
C102 H10F 0.9599
C103 H10G 0.9599
C103 H10H 0.9599
C103 H10I 0.9599

loop_
_geom_torsion_atom_site_label_1
_geom_torsion_atom_site_label_2
_geom_torsion_atom_site_label_3
_geom_torsion_atom_site_label_4
_geom_torsion
N02 Al1 N01 C01 -3.81(8)
C121 Al1 N01 C01 -119.51(10)
C111 Al1 N01 C01 100.37(9)
N02 Al1 N01 C011 167.67(18)
C121 Al1 N01 C011 51.97(19)
C111 Al1 N01 C011 -88.15(17)
C01 Al1 N01 C011 171.5(2)
N01 Al1 N02 C01 3.79(8)
C121 Al1 N02 C01 120.77(10)
C111 Al1 N02 C01 -104.84(9)
N01 Al1 N02 C021 174.24(18)
C121 Al1 N02 C021 -68.78(19)
C111 Al1 N02 C021 65.61(18)
C01 Al1 N02 C021 170.5(2)
C011 N01 C01 N02 -168.52(13)
Al1 N01 C01 N02 5.39(11)
C011 N01 C01 C11 18.7(2)
Al1 N01 C01 C11 -167.38(12)
C011 N01 C01 Al1 -173.91(15)
C021 N02 C01 N01 -178.63(12)
Al1 N02 C01 N01 -5.38(11)
C021 N02 C01 C11 -5.7(2)
Al1 N02 C01 C11 167.55(12)
C021 N02 C01 Al1 -173.24(15)
N02 Al1 C01 N01 173.73(13)
C121 Al1 C01 N01 87.79(12)
C111 Al1 C01 N01 -95.98(10)
N01 Al1 C01 N02 -173.73(13)
C121 Al1 C01 N02 -85.94(12)
C111 Al1 C01 N02 90.29(10)
N01 Al1 C01 C11 98.1(6)
N02 Al1 C01 C11 -88.2(6)
C121 Al1 C01 C11 -174.1(6)
C111 Al1 C01 C11 2.1(6)
C01 N01 C011 C012 124.06(15)
Al1 N01 C011 C012 -45.6(2)
C01 N01 C011 C016 -115.31(15)
Al1 N01 C011 C016 75.1(2)
N01 C011 C012 C013 179.81(13)
C016 C011 C012 C013 57.17(18)
C011 C012 C013 C014 -56.5(2)
C012 C013 C014 C015 54.7(2)
C013 C014 C015 C016 -55.5(2)
C014 C015 C016 C011 57.5(2)
N01 C011 C016 C015 -177.94(13)
C012 C011 C016 C015 -57.44(18)
C01 N02 C021 C022 -137.14(15)
Al1 N02 C021 C022 54.5(2)
C01 N02 C021 C026 100.19(18)
Al1 N02 C021 C026 -68.2(2)
N02 C021 C022 C023 179.40(15)
C026 C021 C022 C023 -56.6(2)
C021 C022 C023 C024 56.4(2)
C022 C023 C024 C025 -55.0(2)
C023 C024 C025 C026 54.7(2)
N02 C021 C026 C025 178.28(16)
C022 C021 C026 C025 56.1(2)
C024 C025 C026 C021 -55.6(2)
N01 Al1 C111 C112 104.34(12)
N02 Al1 C111 C112 179.65(11)
C121 Al1 C111 C112 -40.64(14)
C01 Al1 C111 C112 142.30(11)
Al1 C111 C112 C113 -61.87(16)
Al1 C111 C112 C114 175.52(12)
N01 Al1 C121 C122 25.1(2)
N02 Al1 C121 C122 -59.5(2)
C111 Al1 C121 C122 166.21(17)
C01 Al1 C121 C122 -17.4(2)
N01 Al1 C121 C12A 75.7(4)
N02 Al1 C121 C12A -9.0(4)
C111 Al1 C121 C12A -143.2(4)
C01 Al1 C121 C12A 33.1(4)
C12A C121 C122 C123 -39.4(6)
Al1 C121 C122 C123 58.8(5)
C12A C121 C122 C124 84.6(4)
Al1 C121 C122 C124 -177.16(18)
C122 C121 C12A C12C 50.9(12)
Al1 C121 C12A C12C -60.6(13)
C122 C121 C12A C12B -75.7(9)
Al1 C121 C12A C12B 172.8(8)
N01 C01 C11 C12 -115.57(17)
N02 C01 C11 C12 72.7(2)
Al1 C01 C11 C12 153.8(5)
N01 C01 C11 Si1 72.38(17)
N02 C01 C11 Si1 -99.30(14)
Al1 C01 C11 Si1 -18.3(6)
C01 C11 C12 N1 6.1(3)
Si1 C11 C12 N1 178.39(14)
C11 C12 N1 C13 16.4(3)
C11 C12 N1 C17 175.51(16)
C12 N1 C13 C131 79.51(17)
C17 N1 C13 C131 -79.01(17)
C12 N1 C13 C14 -153.97(14)
C17 N1 C13 C14 47.51(19)
N1 C13 C14 C15 -51.2(2)
C131 C13 C14 C15 75.7(2)
C13 C14 C15 C16 57.6(2)
C14 C15 C16 C17 -57.8(2)
C12 N1 C17 C171 -79.54(17)
C13 N1 C17 C171 79.90(18)
C12 N1 C17 C16 153.14(13)
C13 N1 C17 C16 -47.42(18)
C15 C16 C17 N1 51.18(19)
C15 C16 C17 C171 -76.90(19)
C12 C11 Si1 C101 -156.60(11)
C01 C11 Si1 C101 16.48(13)
C12 C11 Si1 C102 80.98(13)
C01 C11 Si1 C102 -105.93(12)
C12 C11 Si1 C103 -37.21(14)
C01 C11 Si1 C103 135.88(12)
